data_4135415
loop_
_publ_author_name
'Chandrachud, Preeti P.'
'Wojtas, Lukasz'
'Lopchuk, Justin M.'

_publ_section_title
;
 Decarboxylative Amination: Diazirines as Single and Double Electrophilic
 Nitrogen Transfer Reagents.
;
_journal_issue 52
_journal_name_full 'Journal of the American Chemical Society'
_journal_page_first 21743
_journal_page_last 21750
_journal_paper_doi 10.1021/jacs.0c09403
_journal_volume 142
_journal_year 2020
_chemical_formula_moiety 'C27 H22 F17 N3 O2 S, 0.91(C H Cl3)'
_chemical_formula_sum 'C27.9 H22.9 Cl2.72 F17 N3 O2 S'
_chemical_formula_weight 883.65
_space_group_crystal_system monoclinic
_space_group_IT_number 14
_space_group_name_Hall '-P 2ybc'
_space_group_name_H-M_alt 'P 1 21/c 1'
_atom_sites_solution_hydrogens mixed
_audit_creation_date 2019-07-26
_audit_creation_method
;
Olex2 1.2
(compiled 2018.05.29 svn.r3508 for OlexSys, GUI svn.r5506)
;
_cell_angle_alpha 90
_cell_angle_beta 104.5370(10)
_cell_angle_gamma 90
_cell_formula_units_Z 4
_cell_length_a 28.9093(7)
_cell_length_b 6.11090(10)
_cell_length_c 19.8414(4)
_cell_measurement_reflns_used 9169
_cell_measurement_temperature 120(2)
_cell_measurement_theta_max 77.29
_cell_measurement_theta_min 4.48
_cell_volume 3393.00(12)
_computing_cell_refinement 'SAINT V8.38A (?, 2016)'
_computing_data_reduction 'SAINT V8.38A (?, 2016)'
_computing_molecular_graphics 'Olex2 (Dolomanov et al., 2009)'
_computing_publication_material 'Olex2 (Dolomanov et al., 2009)'
_computing_structure_refinement 'XL (Sheldrick, 2008)'
_diffrn_ambient_temperature 120.06
_diffrn_measured_fraction_theta_full 0.999
_diffrn_measured_fraction_theta_max 0.981
_diffrn_measurement_device_type 'Bruker D8 Venture PHOTON II CPAD'
_diffrn_measurement_method 'omega scans'
_diffrn_radiation_monochromator mirrors
_diffrn_radiation_type CuK\a
_diffrn_radiation_wavelength 1.54178
_diffrn_reflns_av_R_equivalents 0.0631
_diffrn_reflns_av_unetI/netI 0.0406
_diffrn_reflns_Laue_measured_fraction_full 0.999
_diffrn_reflns_Laue_measured_fraction_max 0.981
_diffrn_reflns_limit_h_max 36
_diffrn_reflns_limit_h_min -35
_diffrn_reflns_limit_k_max 7
_diffrn_reflns_limit_k_min -7
_diffrn_reflns_limit_l_max 24
_diffrn_reflns_limit_l_min -24
_diffrn_reflns_number 29720
_diffrn_reflns_point_group_measured_fraction_full 0.999
_diffrn_reflns_point_group_measured_fraction_max 0.981
_diffrn_reflns_theta_full 67.679
_diffrn_reflns_theta_max 78.166
_diffrn_reflns_theta_min 3.158
_diffrn_source 'INCOATEC Imus micro-focus source'
_diffrn_standards_number 0
_exptl_absorpt_coefficient_mu 4.013
_exptl_absorpt_correction_T_max 1.0000
_exptl_absorpt_correction_T_min 0.8570
_exptl_absorpt_correction_type multi-scan
_exptl_absorpt_process_details
;
SADABS-2016/2 (Bruker,2016/2) was used for absorption correction.
wR2(int) was 0.1085 before and 0.0712 after correction.
The Ratio of minimum to maximum transmission is 0.8570.
The \l/2 correction factor is Not present.
;
_exptl_crystal_density_diffrn 1.730
_exptl_crystal_description needle
_exptl_crystal_F_000 1770
_exptl_crystal_size_max 0.15
_exptl_crystal_size_mid 0.04
_exptl_crystal_size_min 0.03
_refine_diff_density_max 0.639
_refine_diff_density_min -0.634
_refine_diff_density_rms 0.065
_refine_ls_extinction_method none
_refine_ls_goodness_of_fit_ref 1.034
_refine_ls_hydrogen_treatment mixed
_refine_ls_matrix_type full
_refine_ls_number_parameters 659
_refine_ls_number_reflns 7129
_refine_ls_number_restraints 1740
_refine_ls_restrained_S_all 0.949
_refine_ls_R_factor_all 0.0672
_refine_ls_R_factor_gt 0.0490
_refine_ls_shift/su_max 0.000
_refine_ls_shift/su_mean 0.000
_refine_ls_structure_factor_coef Fsqd
_refine_ls_weighting_details 'w=1/[\s^2^(Fo^2^)+(0.0505P)^2^+3.4551P] where P=(Fo^2^+2Fc^2^)/3'
_refine_ls_weighting_scheme calc
_refine_ls_wR_factor_gt 0.1152
_refine_ls_wR_factor_ref 0.1277
_reflns_Friedel_coverage 0.000
_reflns_number_gt 5493
_reflns_number_total 7129
_reflns_threshold_expression 'I > 2\s(I)'
_cod_data_source_file ja0c09403_si_008.cif
_cod_data_source_block H
_cod_depositor_comments 'Adding full bibliography for 4135411--4135418.cif.'
_cod_original_formula_sum 'C27.90 H22.90 Cl2.72 F17 N3 O2 S'
_cod_database_code 4135415
_shelx_shelxl_version_number 2018/3
_shelx_space_group_comment
;
The symmetry employed for this shelxl refinement is uniquely defined
by the following loop, which should always be used as a source of
symmetry information in preference to the above space-group names.
They are only intended as comments.
;
_shelx_estimated_absorpt_t_max 0.889
_shelx_estimated_absorpt_t_min 0.584
_olex2_refinement_description
;
1. Fixed Uiso
 At 1.2 times of:
  All C(H) groups, All C(H,H) groups
 At 1.5 times of:
  All C(H,H,H) groups
2. Restrained distances
 F27-C26 \\sim F28-C26 \\sim F30A-C29 \\sim F30B-C29 \\sim F31A-C29 \\sim
F31B-C29 \\sim F34B-C32B ~
 F34A-C32A \\sim F33B-C32B \\sim F33A-C32A \\sim F36A-C35A \\sim F36B-C35B
\\sim F37A-C35A \\sim F37B-
 C35B \\sim F39B-C38B \\sim F40B-C38B \\sim F39A-C38A \\sim F40A-C38A \\sim
F43A-C41A \\sim F42B-C41B ~
 F42A-C41A \\sim F43B-C41B \\sim F46B-C44B \\sim F45B-C44B \\sim F45A-C44A
\\sim F46A-C44A \\sim F50B-
 C47B \\sim F48B-C47B \\sim F48A-C47A \\sim F49A-C47A \\sim F49B-C47B \\sim
F50A-C47A
 with sigma of 0.02
 C29-C26 \\sim C35A-C32A \\sim C35B-C32B \\sim C38B-C35B \\sim C38A-C35A \\sim
C41B-C38B \\sim C41A-
 C38A \\sim C44B-C41B \\sim C44A-C41A \\sim C47B-C44B \\sim C47A-C44A
 with sigma of 0.02
 C32A-C29 \\sim C32B-C29
 with sigma of 0.01
3. Uiso/Uaniso restraints and constraints
C26 \\sim F27 \\sim F28 \\sim C29 \\sim F30A \\sim F31A \\sim C32A \\sim F33A
\\sim F34A \\sim C35A \\sim F36A \\sim F37A \\sim C38A \\sim F39A \\sim F40A
\\sim C41A \\sim F42A \\sim F43A \\sim C44A \\sim F45A \\sim F46A \\sim C47A
\\sim F48A \\sim F49A \\sim F50A \\sim F30B \\sim F31B \\sim C32B \\sim F33B
\\sim F34B \\sim C35B \\sim F36B \\sim F37B \\sim C38B \\sim F39B \\sim F40B
\\sim C41B \\sim F42B \\sim F43B \\sim C44B \\sim F45B \\sim F46B \\sim C47B
\\sim F48B \\sim F49B \\sim F50B: within 2A with sigma of 0.04 and sigma for
terminal atoms of 0.08
Uanis(F40B) = Uanis(F39A)
Uanis(C32A) = Uanis(C32B)
Uanis(F42B) = Uanis(F43A)
Uanis(C35B) = Uanis(C35A)
4. Rigid body (RIGU) restrains
 C26, F27, F28, C29, F30A, F31A, C32A, F33A, F34A, C35A, F36A, F37A, C38A,
 F39A, F40A, C41A, F42A, F43A, C44A, F45A, F46A, C47A, F48A, F49A, F50A, F30B,
 F31B, C32B, F33B, F34B, C35B, F36B, F37B, C38B, F39B, F40B, C41B, F42B, F43B,
 C44B, F45B, F46B, C47B, F48B, F49B, F50B
 with sigma for 1-2 distances of 0.004 and sigma for 1-3 distances of 0.004
5. Same fragment restrains
{F30A, F31A, C32A, F33A, F34A, C35A, F36A, F37A, C38A, F39A, F40A, C41A, F42A,
F43A, C44A, F45A, F46A, C47A, F48A, F49A, F50A} sigma for 1-2: 0.01, 1-3: 0.02
as
{F30B, F31B, C32B, F33B, F34B, C35B, F36B, F37B, C38B, F39B, F40B, C41B, F42B,
F43B, C44B, F45B, F46B, C47B, F48B, F49B, F50B}
6. Others
 Sof(F30B)=Sof(F31B)=Sof(C32B)=Sof(F33B)=Sof(F34B)=Sof(C35B)=Sof(F36B)=
 Sof(F37B)=Sof(C38B)=Sof(F39B)=Sof(F40B)=Sof(C41B)=Sof(F42B)=Sof(F43B)=
 Sof(C44B)=Sof(F45B)=Sof(F46B)=Sof(C47B)=Sof(F48B)=Sof(F49B)=Sof(F50B)=1-FVAR(1)
 Sof(F30A)=Sof(F31A)=Sof(C32A)=Sof(F33A)=Sof(F34A)=Sof(C35A)=Sof(F36A)=
 Sof(F37A)=Sof(C38A)=Sof(F39A)=Sof(F40A)=Sof(C41A)=Sof(F42A)=Sof(F43A)=
 Sof(C44A)=Sof(F45A)=Sof(F46A)=Sof(C47A)=Sof(F48A)=Sof(F49A)=Sof(F50A)=FVAR(1)
 Sof(C51)=Sof(H51)=Sof(Cl52)=Sof(Cl53)=Sof(Cl54)=FVAR(2)
7.a Ternary CH refined with riding coordinates:
 C14(H14), C51(H51)
7.b Secondary CH2 refined with riding coordinates:
 C12(H12A,H12B), C13(H13A,H13B), C15(H15A,H15B), C16(H16A,H16B)
7.c Aromatic/amide H refined with riding coordinates:
 C3(H3), C4(H4), C6(H6), C7(H7), C21(H21), C22(H22), C23(H23), C24(H24),
 C25(H25)
7.d Idealised Me refined as rotating group:
 C1(H1A,H1B,H1C)
;
_olex2_submission_special_instructions 'No special instructions were received'

loop_
_space_group_symop_operation_xyz
'x, y, z'
'-x, y+1/2, -z+1/2'
'-x, -y, -z'
'x, -y-1/2, z-1/2'

loop_
_atom_site_label
_atom_site_type_symbol
_atom_site_fract_x
_atom_site_fract_y
_atom_site_fract_z
_atom_site_U_iso_or_equiv
_atom_site_adp_type
_atom_site_occupancy
_atom_site_site_symmetry_order
_atom_site_calc_flag
_atom_site_refinement_flags_posn
_atom_site_refinement_flags_adp
_atom_site_refinement_flags_occupancy
_atom_site_disorder_assembly
_atom_site_disorder_group
C1 C -0.03407(12) 0.3971(6) 0.09131(16) 0.0471(8) Uani 1 1 d . . . . .
H1A H -0.061306 0.485499 0.096258 0.071 Uiso 1 1 calc GR . . . .
H1B H -0.042553 0.241657 0.090237 0.071 Uiso 1 1 calc GR . . . .
H1C H -0.025769 0.436344 0.047901 0.071 Uiso 1 1 calc GR . . . .
C2 C 0.00806(10) 0.4398(5) 0.15200(14) 0.0330(6) Uani 1 1 d . . . . .
C3 C 0.02431(10) 0.2809(5) 0.20273(15) 0.0327(6) Uani 1 1 d . . . . .
H3 H 0.008986 0.142197 0.198193 0.039 Uiso 1 1 calc R . . . .
C4 C 0.06226(10) 0.3204(4) 0.25955(14) 0.0298(6) Uani 1 1 d . . . . .
H4 H 0.072984 0.210513 0.293782 0.036 Uiso 1 1 calc R . . . .
C5 C 0.08456(9) 0.5250(4) 0.26572(13) 0.0251(5) Uani 1 1 d . . . . .
C6 C 0.06963(10) 0.6851(4) 0.21554(14) 0.0297(6) Uani 1 1 d . . . . .
H6 H 0.085277 0.822936 0.219740 0.036 Uiso 1 1 calc R . . . .
C7 C 0.03157(10) 0.6410(5) 0.15919(14) 0.0326(6) Uani 1 1 d . . . . .
H7 H 0.021224 0.750310 0.124638 0.039 Uiso 1 1 calc R . . . .
S8 S 0.13378(2) 0.57627(11) 0.33685(3) 0.02861(16) Uani 1 1 d . . . . .
O9 O 0.13672(7) 0.8083(3) 0.34817(11) 0.0381(5) Uani 1 1 d . . . . .
O10 O 0.13042(8) 0.4320(4) 0.39265(10) 0.0395(5) Uani 1 1 d . . . . .
N11 N 0.18196(8) 0.5046(3) 0.31283(11) 0.0256(4) Uani 1 1 d . . . . .
C12 C 0.18731(10) 0.2685(4) 0.30019(14) 0.0280(5) Uani 1 1 d . . . . .
H12A H 0.165588 0.225624 0.255146 0.034 Uiso 1 1 calc R . . . .
H12B H 0.178960 0.181481 0.337541 0.034 Uiso 1 1 calc R . . . .
C13 C 0.23902(10) 0.2249(4) 0.29900(14) 0.0294(6) Uani 1 1 d . . . . .
H13A H 0.260353 0.260425 0.345065 0.035 Uiso 1 1 calc R . . . .
H13B H 0.243013 0.067708 0.289720 0.035 Uiso 1 1 calc R . . . .
C14 C 0.25300(9) 0.3617(4) 0.24324(13) 0.0249(5) Uani 1 1 d . . . . .
H14 H 0.233557 0.318505 0.195982 0.030 Uiso 1 1 calc R . . . .
C15 C 0.24524(10) 0.6021(4) 0.25682(14) 0.0281(5) Uani 1 1 d . . . . .
H15A H 0.253339 0.692526 0.219993 0.034 Uiso 1 1 calc R . . . .
H15B H 0.266515 0.645774 0.302123 0.034 Uiso 1 1 calc R . . . .
C16 C 0.19328(10) 0.6417(4) 0.25770(13) 0.0271(5) Uani 1 1 d . . . . .
H16A H 0.188422 0.798090 0.266985 0.033 Uiso 1 1 calc R . . . .
H16B H 0.171908 0.603250 0.211930 0.033 Uiso 1 1 calc R . . . .
N17 N 0.30406(8) 0.3264(3) 0.24863(11) 0.0256(4) Uani 1 1 d . . . . .
N18 N 0.31144(9) 0.1114(4) 0.21490(12) 0.0279(5) Uani 1 1 d . . . . .
C19 C 0.31945(9) 0.3191(4) 0.18393(12) 0.0250(5) Uani 1 1 d . . . . .
C20 C 0.28671(9) 0.3720(4) 0.11406(12) 0.0238(5) Uani 1 1 d . . . . .
C21 C 0.27024(11) 0.2050(4) 0.06672(14) 0.0326(6) Uani 1 1 d . . . . .
H21 H 0.280204 0.058738 0.078392 0.039 Uiso 1 1 calc R . . . .
C22 C 0.23938(12) 0.2498(5) 0.00253(15) 0.0373(7) Uani 1 1 d . . . . .
H22 H 0.228937 0.134943 -0.030011 0.045 Uiso 1 1 calc R . . . .
C23 C 0.22382(11) 0.4615(5) -0.01411(14) 0.0359(6) Uani 1 1 d . . . . .
H23 H 0.201565 0.491544 -0.057193 0.043 Uiso 1 1 calc R . . . .
C24 C 0.24068(11) 0.6281(4) 0.03195(14) 0.0352(6) Uani 1 1 d . . . . .
H24 H 0.230527 0.774064 0.020053 0.042 Uiso 1 1 calc R . . . .
C25 C 0.27246(10) 0.5855(4) 0.09580(13) 0.0307(6) Uani 1 1 d . . . . .
H25 H 0.284423 0.702260 0.126905 0.037 Uiso 1 1 calc R . . . .
C26 C 0.37099(9) 0.3991(4) 0.19697(13) 0.0272(5) Uani 1 1 d D U . . .
F27 F 0.39573(6) 0.3444(3) 0.26189(8) 0.0376(4) Uani 1 1 d D U . . .
F28 F 0.37168(6) 0.6200(2) 0.19243(9) 0.0356(4) Uani 1 1 d D U . . .
C29 C 0.39873(10) 0.3023(4) 0.14630(13) 0.0279(5) Uani 1 1 d D U . . .
F30A F 0.3958(3) 0.0822(7) 0.1508(5) 0.0449(13) Uani 0.814(2) 1 d D U P A 1
F31A F 0.3776(2) 0.3616(10) 0.0803(3) 0.0394(13) Uani 0.814(2) 1 d D U P A 1
C32A C 0.45267(11) 0.3627(6) 0.16115(17) 0.0299(6) Uani 0.814(2) 1 d D U P A 1
F33A F 0.47475(10) 0.3161(7) 0.22716(12) 0.0605(9) Uani 0.814(2) 1 d D U P A 1
F34A F 0.45524(10) 0.5798(4) 0.1523(2) 0.0575(8) Uani 0.814(2) 1 d D U P A 1
C35A C 0.48084(12) 0.2489(5) 0.11391(16) 0.0287(7) Uani 0.814(2) 1 d D U P A 1
F36A F 0.48303(9) 0.0350(3) 0.12930(16) 0.0575(7) Uani 0.814(2) 1 d D U P A 1
F37A F 0.45739(10) 0.2715(6) 0.04757(12) 0.0538(8) Uani 0.814(2) 1 d D U P A 1
C38A C 0.53278(12) 0.3322(5) 0.12280(19) 0.0285(7) Uani 0.814(2) 1 d D U P A 1
F39A F 0.55570(15) 0.3231(7) 0.1903(2) 0.0446(9) Uani 0.814(2) 1 d D U P A 1
F40A F 0.53066(8) 0.5418(3) 0.10206(14) 0.0476(6) Uani 0.814(2) 1 d D U P A 1
C41A C 0.56227(13) 0.2041(6) 0.0808(2) 0.0297(8) Uani 0.814(2) 1 d D U P A 1
F42A F 0.56471(8) -0.0067(3) 0.09967(12) 0.0428(5) Uani 0.814(2) 1 d D U P A 1
F43A F 0.53941(19) 0.2166(13) 0.0129(2) 0.0449(7) Uani 0.814(2) 1 d D U P A 1
C44A C 0.61404(12) 0.2868(6) 0.08933(18) 0.0327(7) Uani 0.814(2) 1 d D U P A 1
F45A F 0.6374(2) 0.2787(9) 0.15678(18) 0.0495(14) Uani 0.814(2) 1 d D U P A 1
F46A F 0.61305(9) 0.4950(4) 0.06803(14) 0.0511(6) Uani 0.814(2) 1 d D U P A 1
C47A C 0.64381(15) 0.1579(7) 0.0485(2) 0.0402(10) Uani 0.814(2) 1 d D U P A 1
F48A F 0.64882(11) -0.0477(4) 0.06780(18) 0.0705(9) Uani 0.814(2) 1 d D U P A 1
F49A F 0.68738(9) 0.2445(6) 0.06114(16) 0.0565(8) Uani 0.814(2) 1 d D U P A 1
F50A F 0.6248(2) 0.1667(10) -0.0190(2) 0.0634(17) Uani 0.814(2) 1 d D U P A 1
F30B F 0.3873(10) 0.093(2) 0.135(2) 0.045(5) Uani 0.186(2) 1 d D U P A 2
F31B F 0.3804(9) 0.421(4) 0.0884(11) 0.042(6) Uani 0.186(2) 1 d D U P A 2
C32B C 0.4526(3) 0.3356(16) 0.1688(5) 0.0299(6) Uani 0.186(2) 1 d D U P A 2
F33B F 0.4670(4) 0.1792(18) 0.2149(5) 0.036(2) Uani 0.186(2) 1 d D U P A 2
F34B F 0.4625(3) 0.5298(16) 0.1983(6) 0.040(2) Uani 0.186(2) 1 d D U P A 2
C35B C 0.4774(3) 0.3123(15) 0.1089(5) 0.0287(7) Uani 0.186(2) 1 d D U P A 2
F36B F 0.4555(4) 0.1550(16) 0.0663(5) 0.039(3) Uani 0.186(2) 1 d D U P A 2
F37B F 0.4730(3) 0.4986(13) 0.0737(5) 0.039(2) Uani 0.186(2) 1 d D U P A 2
C38B C 0.5309(3) 0.2507(16) 0.1342(6) 0.030(3) Uani 0.186(2) 1 d D U P A 2
F39B F 0.5335(3) 0.0382(13) 0.1508(5) 0.045(2) Uani 0.186(2) 1 d D U P A 2
F40B F 0.5506(8) 0.370(4) 0.1906(9) 0.0446(9) Uani 0.186(2) 1 d D U P A 2
C41B C 0.5599(3) 0.2912(15) 0.0799(6) 0.024(3) Uani 0.186(2) 1 d D U P A 2
F42B F 0.5347(9) 0.224(6) 0.0171(9) 0.0449(7) Uani 0.186(2) 1 d D U P A 2
F43B F 0.5675(3) 0.5075(11) 0.0762(5) 0.037(2) Uani 0.186(2) 1 d D U P A 2
C44B C 0.6089(3) 0.1753(14) 0.0953(5) 0.030(2) Uani 0.186(2) 1 d D U P A 2
F45B F 0.6024(3) -0.0415(11) 0.0871(5) 0.036(2) Uani 0.186(2) 1 d D U P A 2
F46B F 0.6325(7) 0.216(3) 0.1612(6) 0.031(4) Uani 0.186(2) 1 d D U P A 2
C47B C 0.6421(4) 0.2448(16) 0.0494(6) 0.034(3) Uani 0.186(2) 1 d D U P A 2
F48B F 0.6207(7) 0.230(4) -0.0174(6) 0.042(4) Uani 0.186(2) 1 d D U P A 2
F49B F 0.6803(4) 0.1152(19) 0.0621(6) 0.044(3) Uani 0.186(2) 1 d D U P A 2
F50B F 0.6570(4) 0.4488(14) 0.0600(5) 0.050(2) Uani 0.186(2) 1 d D U P A 2
C51 C 0.11937(13) 0.3461(6) 0.54592(16) 0.0386(8) Uani 0.905(2) 1 d . . P B 1
H51 H 0.129263 0.361554 0.501348 0.046 Uiso 0.905(2) 1 calc R . P B 1
Cl52 Cl 0.12587(4) 0.07023(15) 0.57271(5) 0.0551(3) Uani 0.905(2) 1 d . . P B 1
Cl53 Cl 0.15625(4) 0.51461(15) 0.60988(5) 0.0533(3) Uani 0.905(2) 1 d . . P B 1
Cl54 Cl 0.05890(4) 0.41946(18) 0.53141(6) 0.0603(3) Uani 0.905(2) 1 d . . P B 1
H18 H 0.3393(13) 0.071(5) 0.2410(18) 0.041(9) Uiso 1 1 d . . . . .

loop_
_atom_site_aniso_label
_atom_site_aniso_U_11
_atom_site_aniso_U_22
_atom_site_aniso_U_33
_atom_site_aniso_U_23
_atom_site_aniso_U_13
_atom_site_aniso_U_12
C1 0.0358(18) 0.067(2) 0.0360(16) -0.0071(15) 0.0038(13) -0.0040(16)
C2 0.0261(14) 0.0462(16) 0.0279(13) -0.0057(12) 0.0088(11) -0.0012(12)
C3 0.0270(14) 0.0327(14) 0.0413(15) -0.0075(12) 0.0137(12) -0.0067(11)
C4 0.0301(15) 0.0305(13) 0.0306(13) 0.0012(11) 0.0112(11) -0.0010(11)
C5 0.0231(13) 0.0294(12) 0.0243(11) -0.0008(10) 0.0083(10) 0.0004(10)
C6 0.0295(14) 0.0282(13) 0.0327(13) 0.0017(11) 0.0102(11) -0.0020(11)
C7 0.0308(15) 0.0395(15) 0.0284(13) 0.0055(11) 0.0089(11) 0.0063(12)
S8 0.0272(3) 0.0369(3) 0.0222(3) -0.0033(2) 0.0071(2) -0.0016(3)
O9 0.0337(11) 0.0401(11) 0.0408(11) -0.0168(9) 0.0100(9) -0.0027(9)
O10 0.0369(12) 0.0594(13) 0.0241(9) 0.0058(9) 0.0114(8) 0.0021(10)
N11 0.0233(11) 0.0296(11) 0.0240(10) 0.0006(8) 0.0063(8) -0.0019(9)
C12 0.0272(14) 0.0266(12) 0.0313(13) 0.0044(10) 0.0096(11) -0.0031(10)
C13 0.0303(14) 0.0257(12) 0.0325(13) 0.0066(10) 0.0085(11) 0.0024(11)
C14 0.0228(13) 0.0270(12) 0.0247(12) -0.0004(9) 0.0053(10) -0.0004(10)
C15 0.0278(14) 0.0250(12) 0.0327(13) 0.0004(10) 0.0098(11) -0.0024(10)
C16 0.0280(14) 0.0253(12) 0.0296(13) 0.0024(10) 0.0102(11) -0.0010(10)
N17 0.0250(11) 0.0278(11) 0.0241(10) 0.0011(8) 0.0062(9) -0.0009(9)
N18 0.0284(12) 0.0265(11) 0.0287(11) 0.0040(9) 0.0066(9) 0.0032(9)
C19 0.0268(13) 0.0257(12) 0.0226(12) 0.0009(9) 0.0062(10) -0.0003(10)
C20 0.0231(13) 0.0254(12) 0.0224(11) 0.0015(9) 0.0045(10) -0.0007(10)
C21 0.0386(16) 0.0246(12) 0.0299(13) 0.0013(10) 0.0001(12) 0.0004(11)
C22 0.0453(18) 0.0303(14) 0.0307(14) -0.0024(11) -0.0006(12) -0.0045(12)
C23 0.0406(17) 0.0341(14) 0.0266(13) 0.0028(11) -0.0039(12) 0.0021(12)
C24 0.0477(18) 0.0255(13) 0.0289(13) 0.0042(10) 0.0031(12) 0.0028(12)
C25 0.0384(16) 0.0255(12) 0.0262(12) 0.0008(10) 0.0045(11) -0.0031(11)
C26 0.0237(13) 0.0334(13) 0.0229(11) -0.0008(10) 0.0033(10) 0.0009(10)
F27 0.0247(8) 0.0647(11) 0.0216(7) 0.0004(7) 0.0024(6) 0.0009(8)
F28 0.0307(9) 0.0297(8) 0.0466(9) -0.0092(7) 0.0100(7) -0.0058(6)
C29 0.0300(14) 0.0306(12) 0.0221(11) 0.0005(10) 0.0049(10) -0.0006(10)
F30A 0.054(2) 0.0295(13) 0.059(4) -0.0090(13) 0.0292(19) -0.0091(13)
F31A 0.0275(16) 0.072(3) 0.0179(14) -0.0008(18) 0.0038(11) 0.0045(16)
C32A 0.0259(13) 0.0355(15) 0.0268(13) -0.0003(11) 0.0037(11) 0.0038(11)
F33A 0.0286(14) 0.128(3) 0.0236(11) -0.0049(16) 0.0044(9) 0.0079(18)
F34A 0.0434(15) 0.0291(11) 0.109(2) -0.0141(14) 0.0359(17) -0.0044(10)
C35A 0.0293(15) 0.0323(18) 0.0246(13) -0.0004(13) 0.0071(11) -0.0009(13)
F36A 0.0547(16) 0.0277(11) 0.106(2) 0.0039(12) 0.0486(15) 0.0000(10)
F37A 0.0297(13) 0.104(2) 0.0255(12) -0.0100(14) 0.0032(9) -0.0046(16)
C38A 0.0290(17) 0.0286(17) 0.0263(16) 0.0006(14) 0.0041(13) 0.0022(14)
F39A 0.0302(14) 0.075(2) 0.0260(8) -0.0114(12) 0.0022(8) 0.0076(14)
F40A 0.0414(13) 0.0284(10) 0.0807(17) 0.0069(10) 0.0296(12) 0.0029(9)
C41A 0.0271(18) 0.0329(19) 0.0284(16) 0.0011(16) 0.0054(13) 0.0022(15)
F42A 0.0429(13) 0.0280(10) 0.0632(14) 0.0002(9) 0.0240(11) 0.0015(9)
F43A 0.0360(15) 0.0723(14) 0.0235(10) -0.0071(9) 0.0020(9) 0.0015(13)
C44A 0.0310(18) 0.0382(18) 0.0292(16) 0.0001(16) 0.0082(14) -0.0007(15)
F45A 0.0344(17) 0.084(4) 0.0281(14) -0.0062(16) 0.0039(12) -0.004(2)
F46A 0.0472(15) 0.0381(11) 0.0755(17) 0.0079(11) 0.0294(13) -0.0012(10)
C47A 0.032(2) 0.055(3) 0.0346(19) -0.0017(19) 0.0107(16) 0.0007(19)
F48A 0.0674(19) 0.0496(14) 0.112(2) 0.0130(15) 0.0549(18) 0.0208(13)
F49A 0.0346(14) 0.082(2) 0.0584(16) -0.0088(17) 0.0213(12) -0.0057(15)
F50A 0.048(2) 0.106(4) 0.0367(16) -0.0172(18) 0.0116(14) 0.011(2)
F30B 0.053(11) 0.039(6) 0.055(14) -0.023(6) 0.036(9) -0.017(7)
F31B 0.034(8) 0.073(13) 0.015(6) -0.001(8) -0.003(4) 0.014(8)
C32B 0.0259(13) 0.0355(15) 0.0268(13) -0.0003(11) 0.0037(11) 0.0038(11)
F33B 0.023(5) 0.065(6) 0.018(4) 0.021(4) 0.004(4) 0.007(5)
F34B 0.026(5) 0.051(5) 0.046(6) -0.022(4) 0.015(5) -0.014(4)
C35B 0.0293(15) 0.0323(18) 0.0246(13) -0.0004(13) 0.0071(11) -0.0009(13)
F36B 0.035(5) 0.052(6) 0.037(6) -0.020(5) 0.023(4) -0.006(5)
F37B 0.024(4) 0.052(5) 0.046(5) 0.033(4) 0.020(4) 0.021(4)
C38B 0.036(5) 0.032(6) 0.021(5) 0.009(4) 0.009(4) 0.010(5)
F39B 0.037(5) 0.046(4) 0.061(6) 0.037(4) 0.031(4) 0.020(4)
F40B 0.0302(14) 0.075(2) 0.0260(8) -0.0114(12) 0.0022(8) 0.0076(14)
C41B 0.029(5) 0.022(5) 0.019(5) 0.008(5) 0.002(4) 0.003(5)
F42B 0.0360(15) 0.0723(14) 0.0235(10) -0.0071(9) 0.0020(9) 0.0015(13)
F43B 0.037(5) 0.024(4) 0.054(5) 0.010(3) 0.021(4) 0.005(3)
C44B 0.032(5) 0.032(5) 0.025(5) 0.005(5) 0.007(4) 0.004(5)
F45B 0.039(5) 0.027(4) 0.047(5) 0.008(3) 0.022(4) 0.011(3)
F46B 0.021(7) 0.045(8) 0.024(4) 0.013(4) 0.001(4) 0.014(6)
C47B 0.030(7) 0.043(6) 0.031(5) 0.010(6) 0.010(5) 0.003(5)
F48B 0.042(7) 0.066(10) 0.023(5) 0.018(5) 0.020(4) 0.012(6)
F49B 0.031(6) 0.064(7) 0.042(5) 0.010(6) 0.016(4) 0.012(5)
F50B 0.046(6) 0.047(5) 0.062(6) 0.006(4) 0.025(5) -0.009(4)
C51 0.049(2) 0.0423(17) 0.0267(15) 0.0029(13) 0.0138(14) 0.0045(15)
Cl52 0.0617(6) 0.0416(5) 0.0541(5) 0.0089(4) -0.0004(4) 0.0050(4)
Cl53 0.0698(7) 0.0424(5) 0.0441(5) -0.0074(4) 0.0075(4) -0.0036(4)
Cl54 0.0495(6) 0.0687(6) 0.0638(6) 0.0083(5) 0.0164(5) 0.0212(5)

loop_
_atom_type_symbol
_atom_type_description
_atom_type_scat_dispersion_real
_atom_type_scat_dispersion_imag
_atom_type_scat_source
C C 0.0181 0.0091 'International Tables Vol C Tables 4.2.6.8 and 6.1.1.4'
H H 0.0000 0.0000 'International Tables Vol C Tables 4.2.6.8 and 6.1.1.4'
Cl Cl 0.3639 0.7018 'International Tables Vol C Tables 4.2.6.8 and 6.1.1.4'
F F 0.0727 0.0534 'International Tables Vol C Tables 4.2.6.8 and 6.1.1.4'
N N 0.0311 0.0180 'International Tables Vol C Tables 4.2.6.8 and 6.1.1.4'
O O 0.0492 0.0322 'International Tables Vol C Tables 4.2.6.8 and 6.1.1.4'
S S 0.3331 0.5567 'International Tables Vol C Tables 4.2.6.8 and 6.1.1.4'

loop_
_geom_angle_atom_site_label_1
_geom_angle_atom_site_label_2
_geom_angle_atom_site_label_3
_geom_angle
_geom_angle_site_symmetry_1
_geom_angle_site_symmetry_3
_geom_angle_publ_flag
H1A C1 H1B 109.5 . . ?
H1A C1 H1C 109.5 . . ?
H1B C1 H1C 109.5 . . ?
C2 C1 H1A 109.5 . . ?
C2 C1 H1B 109.5 . . ?
C2 C1 H1C 109.5 . . ?
C3 C2 C1 121.0(3) . . ?
C3 C2 C7 118.3(3) . . ?
C7 C2 C1 120.7(3) . . ?
C2 C3 H3 119.3 . . ?
C4 C3 C2 121.5(3) . . ?
C4 C3 H3 119.3 . . ?
C3 C4 H4 120.6 . . ?
C3 C4 C5 118.8(3) . . ?
C5 C4 H4 120.6 . . ?
C4 C5 S8 119.4(2) . . ?
C6 C5 C4 121.0(2) . . ?
C6 C5 S8 119.6(2) . . ?
C5 C6 H6 120.5 . . ?
C7 C6 C5 119.0(3) . . ?
C7 C6 H6 120.5 . . ?
C2 C7 H7 119.3 . . ?
C6 C7 C2 121.5(3) . . ?
C6 C7 H7 119.3 . . ?
O9 S8 C5 107.78(12) . . ?
O9 S8 O10 119.88(13) . . ?
O9 S8 N11 106.72(12) . . ?
O10 S8 C5 108.11(13) . . ?
O10 S8 N11 106.64(12) . . ?
N11 S8 C5 107.07(11) . . ?
C12 N11 S8 116.22(17) . . ?
C16 N11 S8 115.19(17) . . ?
C16 N11 C12 112.0(2) . . ?
N11 C12 H12A 110.0 . . ?
N11 C12 H12B 110.0 . . ?
N11 C12 C13 108.5(2) . . ?
H12A C12 H12B 108.4 . . ?
C13 C12 H12A 110.0 . . ?
C13 C12 H12B 110.0 . . ?
C12 C13 H13A 109.5 . . ?
C12 C13 H13B 109.5 . . ?
H13A C13 H13B 108.1 . . ?
C14 C13 C12 110.9(2) . . ?
C14 C13 H13A 109.5 . . ?
C14 C13 H13B 109.5 . . ?
C13 C14 H14 110.3 . . ?
C13 C14 C15 108.9(2) . . ?
C15 C14 H14 110.3 . . ?
N17 C14 C13 108.2(2) . . ?
N17 C14 H14 110.3 . . ?
N17 C14 C15 108.6(2) . . ?
C14 C15 H15A 109.6 . . ?
C14 C15 H15B 109.6 . . ?
C14 C15 C16 110.2(2) . . ?
H15A C15 H15B 108.1 . . ?
C16 C15 H15A 109.6 . . ?
C16 C15 H15B 109.6 . . ?
N11 C16 C15 108.7(2) . . ?
N11 C16 H16A 110.0 . . ?
N11 C16 H16B 110.0 . . ?
C15 C16 H16A 110.0 . . ?
C15 C16 H16B 110.0 . . ?
H16A C16 H16B 108.3 . . ?
C14 N17 N18 110.23(19) . . ?
C19 N17 C14 117.6(2) . . ?
C19 N17 N18 58.47(15) . . ?
N17 N18 H18 101(2) . . ?
C19 N18 N17 58.97(15) . . ?
C19 N18 H18 106(2) . . ?
N17 C19 C20 122.9(2) . . ?
N17 C19 C26 109.9(2) . . ?
N18 C19 N17 62.57(15) . . ?
N18 C19 C20 116.6(2) . . ?
N18 C19 C26 117.4(2) . . ?
C20 C19 C26 116.7(2) . . ?
C21 C20 C19 119.7(2) . . ?
C21 C20 C25 119.0(2) . . ?
C25 C20 C19 121.3(2) . . ?
C20 C21 H21 119.7 . . ?
C22 C21 C20 120.6(2) . . ?
C22 C21 H21 119.7 . . ?
C21 C22 H22 120.0 . . ?
C23 C22 C21 120.0(3) . . ?
C23 C22 H22 120.0 . . ?
C22 C23 H23 120.2 . . ?
C24 C23 C22 119.7(3) . . ?
C24 C23 H23 120.2 . . ?
C23 C24 H24 119.7 . . ?
C23 C24 C25 120.7(3) . . ?
C25 C24 H24 119.7 . . ?
C20 C25 C24 119.9(2) . . ?
C20 C25 H25 120.0 . . ?
C24 C25 H25 120.0 . . ?
C19 C26 C29 114.1(2) . . ?
F27 C26 C19 110.1(2) . . ?
F27 C26 F28 107.3(2) . . ?
F27 C26 C29 106.7(2) . . ?
F28 C26 C19 109.8(2) . . ?
F28 C26 C29 108.6(2) . . ?
C26 C29 C32A 116.3(2) . . ?
F30A C29 C26 106.5(5) . . ?
F30A C29 C32A 107.5(4) . . ?
F31A C29 C26 110.2(4) . . ?
F31A C29 F30A 108.1(4) . . ?
F31A C29 C32A 107.9(3) . . ?
F30B C29 C26 109.4(18) . . ?
F30B C29 F31B 109.9(13) . . ?
F30B C29 C32B 111.8(13) . . ?
F31B C29 C26 101.0(15) . . ?
F31B C29 C32B 109.4(12) . . ?
C32B C29 C26 114.6(4) . . ?
F33A C32A C29 110.1(3) . . ?
F33A C32A F34A 108.1(3) . . ?
F33A C32A C35A 107.6(3) . . ?
F34A C32A C29 107.2(3) . . ?
F34A C32A C35A 108.0(3) . . ?
C35A C32A C29 115.6(3) . . ?
C32A C35A C38A 115.1(3) . . ?
F36A C35A C32A 107.5(3) . . ?
F36A C35A C38A 107.7(3) . . ?
F37A C35A C32A 109.7(3) . . ?
F37A C35A F36A 108.1(3) . . ?
F37A C35A C38A 108.5(3) . . ?
F39A C38A C35A 108.8(3) . . ?
F39A C38A F40A 108.6(3) . . ?
F39A C38A C41A 108.5(3) . . ?
F40A C38A C35A 108.0(3) . . ?
F40A C38A C41A 107.9(3) . . ?
C41A C38A C35A 114.9(3) . . ?
C38A C41A C44A 115.1(3) . . ?
F42A C41A C38A 109.5(3) . . ?
F42A C41A F43A 108.3(4) . . ?
F42A C41A C44A 107.6(3) . . ?
F43A C41A C38A 108.2(4) . . ?
F43A C41A C44A 108.0(4) . . ?
F45A C44A C41A 109.2(4) . . ?
F45A C44A C47A 107.3(4) . . ?
F46A C44A C41A 109.4(3) . . ?
F46A C44A F45A 108.4(3) . . ?
F46A C44A C47A 106.9(3) . . ?
C47A C44A C41A 115.4(3) . . ?
F48A C47A C44A 111.9(3) . . ?
F48A C47A F49A 107.2(4) . . ?
F48A C47A F50A 108.9(4) . . ?
F49A C47A C44A 109.0(3) . . ?
F50A C47A C44A 111.7(4) . . ?
F50A C47A F49A 108.0(4) . . ?
C29 C32B C35B 113.7(7) . . ?
F33B C32B C29 103.2(7) . . ?
F33B C32B F34B 110.4(9) . . ?
F33B C32B C35B 110.0(7) . . ?
F34B C32B C29 109.9(7) . . ?
F34B C32B C35B 109.6(7) . . ?
C32B C35B C38B 113.1(7) . . ?
F36B C35B C32B 108.5(8) . . ?
F36B C35B C38B 108.0(8) . . ?
F37B C35B C32B 109.0(7) . . ?
F37B C35B F36B 108.5(9) . . ?
F37B C35B C38B 109.6(7) . . ?
F39B C38B C35B 107.9(7) . . ?
F39B C38B C41B 108.7(7) . . ?
F40B C38B C35B 108.7(10) . . ?
F40B C38B F39B 109.7(12) . . ?
F40B C38B C41B 107.7(11) . . ?
C41B C38B C35B 114.1(7) . . ?
F42B C41B C38B 109.6(13) . . ?
F42B C41B F43B 108.0(16) . . ?
F42B C41B C44B 107.5(13) . . ?
F43B C41B C38B 108.6(8) . . ?
F43B C41B C44B 107.9(7) . . ?
C44B C41B C38B 114.9(7) . . ?
F45B C44B C41B 109.7(7) . . ?
F45B C44B C47B 106.8(7) . . ?
F46B C44B C41B 109.0(10) . . ?
F46B C44B F45B 108.9(10) . . ?
F46B C44B C47B 106.6(10) . . ?
C47B C44B C41B 115.7(7) . . ?
F48B C47B C44B 111.7(10) . . ?
F48B C47B F49B 107.8(12) . . ?
F49B C47B C44B 109.6(8) . . ?
F50B C47B C44B 113.2(9) . . ?
F50B C47B F48B 106.2(11) . . ?
F50B C47B F49B 108.1(10) . . ?
Cl52 C51 H51 108.9 . . ?
Cl52 C51 Cl53 109.94(18) . . ?
Cl53 C51 H51 108.9 . . ?
Cl54 C51 H51 108.9 . . ?
Cl54 C51 Cl52 108.6(2) . . ?
Cl54 C51 Cl53 111.39(18) . . ?

loop_
_geom_bond_atom_site_label_1
_geom_bond_atom_site_label_2
_geom_bond_distance
_geom_bond_site_symmetry_2
_geom_bond_publ_flag
C1 H1A 0.9800 . ?
C1 H1B 0.9800 . ?
C1 H1C 0.9800 . ?
C1 C2 1.505(4) . ?
C2 C3 1.393(4) . ?
C2 C7 1.395(4) . ?
C3 H3 0.9500 . ?
C3 C4 1.383(4) . ?
C4 H4 0.9500 . ?
C4 C5 1.398(4) . ?
C5 C6 1.385(4) . ?
C5 S8 1.762(3) . ?
C6 H6 0.9500 . ?
C6 C7 1.384(4) . ?
C7 H7 0.9500 . ?
S8 O9 1.435(2) . ?
S8 O10 1.437(2) . ?
S8 N11 1.641(2) . ?
N11 C12 1.479(3) . ?
N11 C16 1.478(3) . ?
C12 H12A 0.9900 . ?
C12 H12B 0.9900 . ?
C12 C13 1.525(4) . ?
C13 H13A 0.9900 . ?
C13 H13B 0.9900 . ?
C13 C14 1.520(3) . ?
C14 H14 1.0000 . ?
C14 C15 1.520(3) . ?
C14 N17 1.469(3) . ?
C15 H15A 0.9900 . ?
C15 H15B 0.9900 . ?
C15 C16 1.526(4) . ?
C16 H16A 0.9900 . ?
C16 H16B 0.9900 . ?
N17 N18 1.513(3) . ?
N17 C19 1.461(3) . ?
N18 C19 1.453(3) . ?
N18 H18 0.88(4) . ?
C19 C20 1.505(3) . ?
C19 C26 1.527(4) . ?
C20 C21 1.387(4) . ?
C20 C25 1.389(4) . ?
C21 H21 0.9500 . ?
C21 C22 1.386(4) . ?
C22 H22 0.9500 . ?
C22 C23 1.382(4) . ?
C23 H23 0.9500 . ?
C23 C24 1.373(4) . ?
C24 H24 0.9500 . ?
C24 C25 1.390(4) . ?
C25 H25 0.9500 . ?
C26 F27 1.349(3) . ?
C26 F28 1.353(3) . ?
C26 C29 1.552(3) . ?
C29 F30A 1.352(5) . ?
C29 F31A 1.347(5) . ?
C29 C32A 1.557(4) . ?
C29 F30B 1.326(13) . ?
C29 F31B 1.348(12) . ?
C29 C32B 1.523(8) . ?
C32A F33A 1.336(4) . ?
C32A F34A 1.343(4) . ?
C32A C35A 1.552(4) . ?
C35A F36A 1.340(4) . ?
C35A F37A 1.328(4) . ?
C35A C38A 1.553(4) . ?
C38A F39A 1.338(5) . ?
C38A F40A 1.342(4) . ?
C38A C41A 1.547(4) . ?
C41A F42A 1.338(4) . ?
C41A F43A 1.346(5) . ?
C41A C44A 1.548(4) . ?
C44A F45A 1.340(4) . ?
C44A F46A 1.339(4) . ?
C44A C47A 1.539(5) . ?
C47A F48A 1.311(5) . ?
C47A F49A 1.331(4) . ?
C47A F50A 1.316(5) . ?
C32B F33B 1.316(8) . ?
C32B F34B 1.323(8) . ?
C32B C35B 1.540(7) . ?
C35B F36B 1.331(8) . ?
C35B F37B 1.326(8) . ?
C35B C38B 1.547(7) . ?
C38B F39B 1.337(8) . ?
C38B F40B 1.337(8) . ?
C38B C41B 1.543(7) . ?
C41B F42B 1.339(8) . ?
C41B F43B 1.344(8) . ?
C41B C44B 1.543(7) . ?
C44B F45B 1.342(8) . ?
C44B F46B 1.339(8) . ?
C44B C47B 1.539(8) . ?
C47B F48B 1.318(9) . ?
C47B F49B 1.331(8) . ?
C47B F50B 1.318(8) . ?
C51 H51 1.0000 . ?
C51 Cl52 1.763(3) . ?
C51 Cl53 1.769(4) . ?
C51 Cl54 1.757(4) . ?

loop_
_geom_torsion_atom_site_label_1
_geom_torsion_atom_site_label_2
_geom_torsion_atom_site_label_3
_geom_torsion_atom_site_label_4
_geom_torsion
_geom_torsion_site_symmetry_1
_geom_torsion_site_symmetry_2
_geom_torsion_site_symmetry_3
_geom_torsion_site_symmetry_4
_geom_torsion_publ_flag
C1 C2 C3 C4 -178.4(3) . . . . ?
C1 C2 C7 C6 178.4(3) . . . . ?
C2 C3 C4 C5 0.0(4) . . . . ?
C3 C2 C7 C6 -1.0(4) . . . . ?
C3 C4 C5 C6 -1.0(4) . . . . ?
C3 C4 C5 S8 -178.7(2) . . . . ?
C4 C5 C6 C7 0.9(4) . . . . ?
C4 C5 S8 O9 -155.6(2) . . . . ?
C4 C5 S8 O10 -24.7(2) . . . . ?
C4 C5 S8 N11 89.9(2) . . . . ?
C5 C6 C7 C2 0.0(4) . . . . ?
C5 S8 N11 C12 -66.6(2) . . . . ?
C5 S8 N11 C16 67.4(2) . . . . ?
C6 C5 S8 O9 26.6(2) . . . . ?
C6 C5 S8 O10 157.6(2) . . . . ?
C6 C5 S8 N11 -87.9(2) . . . . ?
C7 C2 C3 C4 1.0(4) . . . . ?
S8 C5 C6 C7 178.7(2) . . . . ?
S8 N11 C12 C13 -164.09(17) . . . . ?
S8 N11 C16 C15 162.88(17) . . . . ?
O9 S8 N11 C12 178.24(18) . . . . ?
O9 S8 N11 C16 -47.8(2) . . . . ?
O10 S8 N11 C12 49.0(2) . . . . ?
O10 S8 N11 C16 -177.07(18) . . . . ?
N11 C12 C13 C14 -58.1(3) . . . . ?
C12 N11 C16 C15 -61.3(3) . . . . ?
C12 C13 C14 C15 57.4(3) . . . . ?
C12 C13 C14 N17 175.3(2) . . . . ?
C13 C14 C15 C16 -57.6(3) . . . . ?
C13 C14 N17 N18 79.0(2) . . . . ?
C13 C14 N17 C19 143.1(2) . . . . ?
C14 C15 C16 N11 59.1(3) . . . . ?
C14 N17 N18 C19 110.6(2) . . . . ?
C14 N17 C19 N18 -97.9(2) . . . . ?
C14 N17 C19 C20 7.4(3) . . . . ?
C14 N17 C19 C26 150.8(2) . . . . ?
C15 C14 N17 N18 -162.94(19) . . . . ?
C15 C14 N17 C19 -98.8(2) . . . . ?
C16 N11 C12 C13 60.6(3) . . . . ?
N17 C14 C15 C16 -175.26(19) . . . . ?
N17 N18 C19 C20 -115.1(2) . . . . ?
N17 N18 C19 C26 99.4(2) . . . . ?
N17 C19 C20 C21 -107.6(3) . . . . ?
N17 C19 C20 C25 72.4(3) . . . . ?
N17 C19 C26 F27 32.7(3) . . . . ?
N17 C19 C26 F28 -85.2(2) . . . . ?
N17 C19 C26 C29 152.7(2) . . . . ?
N18 N17 C19 C20 105.3(3) . . . . ?
N18 N17 C19 C26 -111.3(2) . . . . ?
N18 C19 C20 C21 -34.4(4) . . . . ?
N18 C19 C20 C25 145.5(3) . . . . ?
N18 C19 C26 F27 -35.9(3) . . . . ?
N18 C19 C26 F28 -153.8(2) . . . . ?
N18 C19 C26 C29 84.1(3) . . . . ?
C19 C20 C21 C22 178.9(3) . . . . ?
C19 C20 C25 C24 -177.5(3) . . . . ?
C19 C26 C29 F30A -55.2(4) . . . . ?
C19 C26 C29 F31A 61.8(4) . . . . ?
C19 C26 C29 C32A -175.0(2) . . . . ?
C19 C26 C29 F30B -39.4(13) . . . . ?
C19 C26 C29 F31B 76.5(11) . . . . ?
C19 C26 C29 C32B -166.0(4) . . . . ?
C20 C19 C26 F27 178.6(2) . . . . ?
C20 C19 C26 F28 60.7(3) . . . . ?
C20 C19 C26 C29 -61.4(3) . . . . ?
C20 C21 C22 C23 -1.6(5) . . . . ?
C21 C20 C25 C24 2.5(4) . . . . ?
C21 C22 C23 C24 2.8(5) . . . . ?
C22 C23 C24 C25 -1.4(5) . . . . ?
C23 C24 C25 C20 -1.3(5) . . . . ?
C25 C20 C21 C22 -1.1(4) . . . . ?
C26 C19 C20 C21 111.3(3) . . . . ?
C26 C19 C20 C25 -68.7(3) . . . . ?
C26 C29 C32A F33A 52.8(4) . . . . ?
C26 C29 C32A F34A -64.6(3) . . . . ?
C26 C29 C32A C35A 175.0(2) . . . . ?
C26 C29 C32B F33B 80.6(7) . . . . ?
C26 C29 C32B F34B -37.1(9) . . . . ?
C26 C29 C32B C35B -160.3(5) . . . . ?
F27 C26 C29 F30A 66.6(4) . . . . ?
F27 C26 C29 F31A -176.3(3) . . . . ?
F27 C26 C29 C32A -53.1(3) . . . . ?
F27 C26 C29 F30B 82.4(13) . . . . ?
F27 C26 C29 F31B -161.7(11) . . . . ?
F27 C26 C29 C32B -44.2(5) . . . . ?
F28 C26 C29 F30A -178.0(3) . . . . ?
F28 C26 C29 F31A -61.0(4) . . . . ?
F28 C26 C29 C32A 62.3(3) . . . . ?
F28 C26 C29 F30B -162.2(13) . . . . ?
F28 C26 C29 F31B -46.3(11) . . . . ?
F28 C26 C29 C32B 71.2(5) . . . . ?
C29 C32A C35A F36A -67.4(3) . . . . ?
C29 C32A C35A F37A 49.9(4) . . . . ?
C29 C32A C35A C38A 172.6(3) . . . . ?
C29 C32B C35B F36B -36.4(10) . . . . ?
C29 C32B C35B F37B 81.6(9) . . . . ?
C29 C32B C35B C38B -156.2(7) . . . . ?
F30A C29 C32A F33A -66.5(5) . . . . ?
F30A C29 C32A F34A 176.2(5) . . . . ?
F30A C29 C32A C35A 55.8(5) . . . . ?
F31A C29 C32A F33A 177.2(4) . . . . ?
F31A C29 C32A F34A 59.8(4) . . . . ?
F31A C29 C32A C35A -60.6(4) . . . . ?
C32A C35A C38A F39A 52.8(4) . . . . ?
C32A C35A C38A F40A -65.0(4) . . . . ?
C32A C35A C38A C41A 174.6(3) . . . . ?
F33A C32A C35A F36A 56.2(4) . . . . ?
F33A C32A C35A F37A 173.5(3) . . . . ?
F33A C32A C35A C38A -63.9(4) . . . . ?
F34A C32A C35A F36A 172.6(3) . . . . ?
F34A C32A C35A F37A -70.1(4) . . . . ?
F34A C32A C35A C38A 52.6(4) . . . . ?
C35A C38A C41A F42A -58.8(4) . . . . ?
C35A C38A C41A F43A 58.9(5) . . . . ?
C35A C38A C41A C44A 179.9(3) . . . . ?
F36A C35A C38A F39A -67.2(4) . . . . ?
F36A C35A C38A F40A 175.1(3) . . . . ?
F36A C35A C38A C41A 54.6(4) . . . . ?
F37A C35A C38A F39A 176.1(3) . . . . ?
F37A C35A C38A F40A 58.3(4) . . . . ?
F37A C35A C38A C41A -62.1(4) . . . . ?
C38A C41A C44A F45A 58.2(5) . . . . ?
C38A C41A C44A F46A -60.3(4) . . . . ?
C38A C41A C44A C47A 179.1(3) . . . . ?
F39A C38A C41A F42A 63.1(4) . . . . ?
F39A C38A C41A F43A -179.1(5) . . . . ?
F39A C38A C41A C44A -58.2(5) . . . . ?
F40A C38A C41A F42A -179.4(3) . . . . ?
F40A C38A C41A F43A -61.6(5) . . . . ?
F40A C38A C41A C44A 59.4(4) . . . . ?
C41A C44A C47A F48A -60.9(5) . . . . ?
C41A C44A C47A F49A -179.3(3) . . . . ?
C41A C44A C47A F50A 61.4(5) . . . . ?
F42A C41A C44A F45A -64.2(4) . . . . ?
F42A C41A C44A F46A 177.4(3) . . . . ?
F42A C41A C44A C47A 56.8(4) . . . . ?
F43A C41A C44A F45A 179.2(5) . . . . ?
F43A C41A C44A F46A 60.7(5) . . . . ?
F43A C41A C44A C47A -59.8(5) . . . . ?
F45A C44A C47A F48A 61.0(5) . . . . ?
F45A C44A C47A F49A -57.3(5) . . . . ?
F45A C44A C47A F50A -176.6(5) . . . . ?
F46A C44A C47A F48A 177.2(3) . . . . ?
F46A C44A C47A F49A 58.8(4) . . . . ?
F46A C44A C47A F50A -60.5(5) . . . . ?
F30B C29 C32B F33B -45(2) . . . . ?
F30B C29 C32B F34B -162(2) . . . . ?
F30B C29 C32B C35B 74(2) . . . . ?
F31B C29 C32B F33B -166.7(16) . . . . ?
F31B C29 C32B F34B 75.5(16) . . . . ?
F31B C29 C32B C35B -47.7(16) . . . . ?
C32B C35B C38B F39B 76.0(10) . . . . ?
C32B C35B C38B F40B -42.9(14) . . . . ?
C32B C35B C38B C41B -163.1(8) . . . . ?
F33B C32B C35B F36B 78.7(11) . . . . ?
F33B C32B C35B F37B -163.3(9) . . . . ?
F33B C32B C35B C38B -41.1(10) . . . . ?
F34B C32B C35B F36B -159.8(9) . . . . ?
F34B C32B C35B F37B -41.8(11) . . . . ?
F34B C32B C35B C38B 80.4(10) . . . . ?
C35B C38B C41B F42B -42.9(17) . . . . ?
C35B C38B C41B F43B 75.0(10) . . . . ?
C35B C38B C41B C44B -164.0(8) . . . . ?
F36B C35B C38B F39B -44.0(10) . . . . ?
F36B C35B C38B F40B -162.9(13) . . . . ?
F36B C35B C38B C41B 76.8(10) . . . . ?
F37B C35B C38B F39B -162.1(9) . . . . ?
F37B C35B C38B F40B 79.0(14) . . . . ?
F37B C35B C38B C41B -41.3(11) . . . . ?
C38B C41B C44B F45B 69.5(11) . . . . ?
C38B C41B C44B F46B -49.6(12) . . . . ?
C38B C41B C44B C47B -169.6(9) . . . . ?
F39B C38B C41B F42B 77.5(17) . . . . ?
F39B C38B C41B F43B -164.6(9) . . . . ?
F39B C38B C41B C44B -43.6(11) . . . . ?
F40B C38B C41B F42B -163.6(18) . . . . ?
F40B C38B C41B F43B -45.8(13) . . . . ?
F40B C38B C41B C44B 75.2(13) . . . . ?
C41B C44B C47B F48B -53.1(14) . . . . ?
C41B C44B C47B F49B -172.5(10) . . . . ?
C41B C44B C47B F50B 66.7(12) . . . . ?
F42B C41B C44B F45B -52.8(17) . . . . ?
F42B C41B C44B F46B -171.9(18) . . . . ?
F42B C41B C44B C47B 68.1(17) . . . . ?
F43B C41B C44B F45B -169.1(9) . . . . ?
F43B C41B C44B F46B 71.8(12) . . . . ?
F43B C41B C44B C47B -48.2(11) . . . . ?
F45B C44B C47B F48B 69.4(13) . . . . ?
F45B C44B C47B F49B -50.1(12) . . . . ?
F45B C44B C47B F50B -170.9(10) . . . . ?
F46B C44B C47B F48B -174.4(14) . . . . ?
F46B C44B C47B F49B 66.2(14) . . . . ?
F46B C44B C47B F50B -54.6(13) . . . . ?
